data_2300041
_journal_name_full 'Journal of Applied Crystallography'
_journal_page_first 318
_journal_page_last 324
_journal_volume 37
_journal_year 2004
_chemical_formula_sum 'Ag7 Cl O12'
_chemical_formula_weight 982.54
_space_group_IT_number 225
_symmetry_cell_setting cubic
_symmetry_space_group_name_Hall '-F 4 2 3'
_symmetry_space_group_name_H-M 'F m -3 m'
_cell_angle_alpha 90.00
_cell_angle_beta 90.00
_cell_angle_gamma 90.00
_cell_formula_units_Z 4
_cell_length_a 9.955(6)
_cell_length_b 9.955(6)
_cell_length_c 9.955(6)
_cell_measurement_temperature 293(2)
_cell_volume 986.5(10)
_diffrn_ambient_temperature 293(2)
_exptl_crystal_density_diffrn 6.615
_cod_depositor_comments
;
The following automatic conversions were performed:
'_symmetry_cell_setting' value 'Cubic' changed to 'cubic' according to
'/home/saulius/struct/CIF-dictionaries/cif_core.dic' dictionary named
'cif_core.dic' version 2.4.1 from 2010-06-29.

Automatic conversion script
Id: cif_fix_enum 1527 2010-12-29 10:47:43Z saulius 
;
_cod_database_code 2300041

loop_
_symmetry_equiv_pos_as_xyz
'x, y, z'
'-x, -y, z'
'-x, y, -z'
'x, -y, -z'
'z, x, y'
'z, -x, -y'
'-z, -x, y'
'-z, x, -y'
'y, z, x'
'-y, z, -x'
'y, -z, -x'
'-y, -z, x'
'y, x, -z'
'-y, -x, -z'
'y, -x, z'
'-y, x, z'
'x, z, -y'
'-x, z, y'
'-x, -z, -y'
'x, -z, y'
'z, y, -x'
'z, -y, x'
'-z, y, x'
'-z, -y, -x'
'x, y+1/2, z+1/2'
'-x, -y+1/2, z+1/2'
'-x, y+1/2, -z+1/2'
'x, -y+1/2, -z+1/2'
'z, x+1/2, y+1/2'
'z, -x+1/2, -y+1/2'
'-z, -x+1/2, y+1/2'
'-z, x+1/2, -y+1/2'
'y, z+1/2, x+1/2'
'-y, z+1/2, -x+1/2'
'y, -z+1/2, -x+1/2'
'-y, -z+1/2, x+1/2'
'y, x+1/2, -z+1/2'
'-y, -x+1/2, -z+1/2'
'y, -x+1/2, z+1/2'
'-y, x+1/2, z+1/2'
'x, z+1/2, -y+1/2'
'-x, z+1/2, y+1/2'
'-x, -z+1/2, -y+1/2'
'x, -z+1/2, y+1/2'
'z, y+1/2, -x+1/2'
'z, -y+1/2, x+1/2'
'-z, y+1/2, x+1/2'
'-z, -y+1/2, -x+1/2'
'x+1/2, y, z+1/2'
'-x+1/2, -y, z+1/2'
'-x+1/2, y, -z+1/2'
'x+1/2, -y, -z+1/2'
'z+1/2, x, y+1/2'
'z+1/2, -x, -y+1/2'
'-z+1/2, -x, y+1/2'
'-z+1/2, x, -y+1/2'
'y+1/2, z, x+1/2'
'-y+1/2, z, -x+1/2'
'y+1/2, -z, -x+1/2'
'-y+1/2, -z, x+1/2'
'y+1/2, x, -z+1/2'
'-y+1/2, -x, -z+1/2'
'y+1/2, -x, z+1/2'
'-y+1/2, x, z+1/2'
'x+1/2, z, -y+1/2'
'-x+1/2, z, y+1/2'
'-x+1/2, -z, -y+1/2'
'x+1/2, -z, y+1/2'
'z+1/2, y, -x+1/2'
'z+1/2, -y, x+1/2'
'-z+1/2, y, x+1/2'
'-z+1/2, -y, -x+1/2'
'x+1/2, y+1/2, z'
'-x+1/2, -y+1/2, z'
'-x+1/2, y+1/2, -z'
'x+1/2, -y+1/2, -z'
'z+1/2, x+1/2, y'
'z+1/2, -x+1/2, -y'
'-z+1/2, -x+1/2, y'
'-z+1/2, x+1/2, -y'
'y+1/2, z+1/2, x'
'-y+1/2, z+1/2, -x'
'y+1/2, -z+1/2, -x'
'-y+1/2, -z+1/2, x'
'y+1/2, x+1/2, -z'
'-y+1/2, -x+1/2, -z'
'y+1/2, -x+1/2, z'
'-y+1/2, x+1/2, z'
'x+1/2, z+1/2, -y'
'-x+1/2, z+1/2, y'
'-x+1/2, -z+1/2, -y'
'x+1/2, -z+1/2, y'
'z+1/2, y+1/2, -x'
'z+1/2, -y+1/2, x'
'-z+1/2, y+1/2, x'
'-z+1/2, -y+1/2, -x'
'-x, -y, -z'
'x, y, -z'
'x, -y, z'
'-x, y, z'
'-z, -x, -y'
'-z, x, y'
'z, x, -y'
'z, -x, y'
'-y, -z, -x'
'y, -z, x'
'-y, z, x'
'y, z, -x'
'-y, -x, z'
'y, x, z'
'-y, x, -z'
'y, -x, -z'
'-x, -z, y'
'x, -z, -y'
'x, z, y'
'-x, z, -y'
'-z, -y, x'
'-z, y, -x'
'z, -y, -x'
'z, y, x'
'-x, -y+1/2, -z+1/2'
'x, y+1/2, -z+1/2'
'x, -y+1/2, z+1/2'
'-x, y+1/2, z+1/2'
'-z, -x+1/2, -y+1/2'
'-z, x+1/2, y+1/2'
'z, x+1/2, -y+1/2'
'z, -x+1/2, y+1/2'
'-y, -z+1/2, -x+1/2'
'y, -z+1/2, x+1/2'
'-y, z+1/2, x+1/2'
'y, z+1/2, -x+1/2'
'-y, -x+1/2, z+1/2'
'y, x+1/2, z+1/2'
'-y, x+1/2, -z+1/2'
'y, -x+1/2, -z+1/2'
'-x, -z+1/2, y+1/2'
'x, -z+1/2, -y+1/2'
'x, z+1/2, y+1/2'
'-x, z+1/2, -y+1/2'
'-z, -y+1/2, x+1/2'
'-z, y+1/2, -x+1/2'
'z, -y+1/2, -x+1/2'
'z, y+1/2, x+1/2'
'-x+1/2, -y, -z+1/2'
'x+1/2, y, -z+1/2'
'x+1/2, -y, z+1/2'
'-x+1/2, y, z+1/2'
'-z+1/2, -x, -y+1/2'
'-z+1/2, x, y+1/2'
'z+1/2, x, -y+1/2'
'z+1/2, -x, y+1/2'
'-y+1/2, -z, -x+1/2'
'y+1/2, -z, x+1/2'
'-y+1/2, z, x+1/2'
'y+1/2, z, -x+1/2'
'-y+1/2, -x, z+1/2'
'y+1/2, x, z+1/2'
'-y+1/2, x, -z+1/2'
'y+1/2, -x, -z+1/2'
'-x+1/2, -z, y+1/2'
'x+1/2, -z, -y+1/2'
'x+1/2, z, y+1/2'
'-x+1/2, z, -y+1/2'
'-z+1/2, -y, x+1/2'
'-z+1/2, y, -x+1/2'
'z+1/2, -y, -x+1/2'
'z+1/2, y, x+1/2'
'-x+1/2, -y+1/2, -z'
'x+1/2, y+1/2, -z'
'x+1/2, -y+1/2, z'
'-x+1/2, y+1/2, z'
'-z+1/2, -x+1/2, -y'
'-z+1/2, x+1/2, y'
'z+1/2, x+1/2, -y'
'z+1/2, -x+1/2, y'
'-y+1/2, -z+1/2, -x'
'y+1/2, -z+1/2, x'
'-y+1/2, z+1/2, x'
'y+1/2, z+1/2, -x'
'-y+1/2, -x+1/2, z'
'y+1/2, x+1/2, z'
'-y+1/2, x+1/2, -z'
'y+1/2, -x+1/2, -z'
'-x+1/2, -z+1/2, y'
'x+1/2, -z+1/2, -y'
'x+1/2, z+1/2, y'
'-x+1/2, z+1/2, -y'
'-z+1/2, -y+1/2, x'
'-z+1/2, y+1/2, -x'
'z+1/2, -y+1/2, -x'
'z+1/2, y+1/2, x'

loop_
_atom_site_label
_atom_site_fract_x
_atom_site_fract_y
_atom_site_fract_z
_atom_site_U_iso_or_equiv
_atom_site_adp_type
_atom_site_calc_flag
_atom_site_refinement_flags
_atom_site_occupancy
_atom_site_disorder_assembly
_atom_site_disorder_group
_atom_site_type_symbol
Ag1 0.0000 0.5000 0.0000 0.0128(4) Uani d S 1 . . Ag
Ag2 0.0000 0.7500 -0.2500 0.0134(4) Uani d S 1 . . Ag
O1 0.1406(3) 0.6406(3) -0.1406(3) 0.0195(10) Uani d S 1 . . O
Cl1 0.0000 0.5000 -0.5000 0.050 Uiso d S 1 . . Cl
O2 0.0000 0.5000 -0.6410 0.060 Uiso d SP 0.17 . . O
O3 0.0000 0.6330 -0.4530 0.060 Uiso d SP 0.04 . . O
O4 0.1150 0.4340 -0.4530 0.060 Uiso d P 0.04 . . O

loop_
_atom_site_aniso_label
_atom_site_aniso_U_11
_atom_site_aniso_U_22
_atom_site_aniso_U_33
_atom_site_aniso_U_12
_atom_site_aniso_U_13
_atom_site_aniso_U_23
Ag1 0.0128(4) 0.0128(4) 0.0128(4) 0.000 0.000 0.000
Ag2 0.0125(4) 0.0138(4) 0.0138(4) 0.000 0.000 0.00157(15)
O1 0.0195(10) 0.0195(10) 0.0195(10) 0.0023(10) -0.0023(10) -0.0023(10)

loop_
_geom_bond_atom_site_label_1
_geom_bond_atom_site_label_2
_geom_bond_site_symmetry_2
_geom_bond_distance
_geom_bond_publ_flag
Ag1 O1 98 2.424(5) ?
Ag1 O1 2_565 2.424(5) ?
Ag1 O1 100 2.424(5) ?
Ag1 O1 97_565 2.424(5) ?
Ag1 O1 4_565 2.424(5) ?
Ag1 O1 3 2.424(5) ?
Ag1 O1 99_565 2.424(5) ?
Ag1 O1 . 2.424(5) ?
Ag2 O1 100 2.0812(17) ?
Ag2 O1 28_564 2.0812(17) ?
Ag2 O1 121_564 2.0812(17) ?
Ag2 O1 . 2.0812(17) ?
Ag2 O4 165_464 2.3195 ?
Ag2 O4 93 2.3195 ?
Ag2 O4 152_564 2.3195 ?
Ag2 O4 80_455 2.3195 ?
Ag2 O4 190_455 2.3195 ?
Ag2 O4 55_464 2.3195 ?
Ag2 O4 175 2.3195 ?
Ag2 O4 70_564 2.3195 ?
O1 Ag2 10_665 2.0812(17) ?
O1 Ag2 77_554 2.0812(17) ?
Cl1 O4 166_454 1.4004 ?
Cl1 O4 70_564 1.4004 ?
Cl1 O4 113_554 1.4004 ?
Cl1 O4 17_565 1.4004 ?
Cl1 O4 184_454 1.4004 ?
Cl1 O4 88 1.4004 ?
Cl1 O4 155_564 1.4004 ?
Cl1 O4 59_454 1.4004 ?
Cl1 O4 175 1.4004 ?
Cl1 O4 79_454 1.4004 ?
Cl1 O4 99_565 1.4004 ?
Cl1 O4 3_554 1.4004 ?
O2 O3 17_565 0.4746 ?
O2 O3 78 0.4746 ?
O2 O3 114 0.4746 ?
O2 O3 173_455 0.4746 ?
O2 O4 167_564 0.8471 ?
O2 O4 58_564 0.8471 ?
O2 O4 166_454 0.8471 ?
O2 O4 59_454 0.8471 ?
O2 O4 72_464 0.8471 ?
O2 O4 153_554 0.8471 ?
O2 O4 69_554 0.8471 ?
O2 O4 156_464 0.8471 ?
O3 O2 153_554 0.4746 ?
O3 O4 175 0.5355 ?
O3 O4 80_455 0.5355 ?
O3 O3 166_454 0.6617 ?
O3 O3 69_554 0.6617 ?
O3 O4 182_455 0.6810 ?
O3 O4 88 0.6810 ?
O3 O3 98_554 0.9358 ?
O3 O4 70_564 1.0592 ?
O3 O4 165_464 1.0592 ?
O3 O4 85_454 1.1573 ?
O3 O4 183_554 1.1573 ?
O4 O4 114 0.2675 ?
O4 O3 154_454 0.5355 ?
O4 O3 182_455 0.6810 ?
O4 O4 181 0.6898 ?
O4 O2 173_455 0.8471 ?
O4 O4 60_554 0.8555 ?
O4 O4 78 0.8555 ?
O4 O4 98_554 0.9358 ?
O4 O4 168_554 0.9573 ?
O4 O3 70_564 1.0593 ?
O4 O4 17_565 1.1407 ?
O4 O4 20_554 1.1407 ?
